data_7157904
loop_
_publ_author_name
'Shimbo, Daisuke'
'Maruyama, Toshifumi'
'Tada, Norihiro'
'Itoh, Akichika'

_publ_section_title
;
 N-Alkenylation of hydroxamic acid derivatives with ethynyl benziodoxolone
 to synthesize cis-enamides through vinyl benziodoxolones.
;
_journal_issue 11
_journal_name_full 'Organic &amp; biomolecular chemistry'
_journal_page_first 2442
_journal_page_last 2447
_journal_paper_doi 10.1039/d1ob00055a
_journal_volume 19
_journal_year 2021
_chemical_formula_moiety 'C23 H18 I N O4'
_chemical_formula_sum 'C23 H18 I N O4'
_chemical_formula_weight 499.28
_space_group_crystal_system monoclinic
_space_group_IT_number 14
_space_group_name_Hall '-P 2ybc'
_space_group_name_H-M_alt 'P 1 21/c 1'
_atom_sites_solution_hydrogens mixed
_audit_creation_method SHELXL-2014/7
_audit_update_record
;
2020-12-23 deposited with the CCDC.	2021-02-26 downloaded from the CCDC.
;
_cell_angle_alpha 90
_cell_angle_beta 96.794(3)
_cell_angle_gamma 90
_cell_formula_units_Z 4
_cell_length_a 8.9812(3)
_cell_length_b 10.2319(3)
_cell_length_c 22.2899(6)
_cell_measurement_reflns_used 5779
_cell_measurement_temperature 293(2)
_cell_measurement_theta_max 27.6706
_cell_measurement_theta_min 3.0199
_cell_volume 2033.94(11)
_computing_cell_refinement 'CrystalClear (Rigaku/MSC Inc., 2006)'
_computing_data_collection 'CrystalClear (Rigaku/MSC Inc., 2006)'
_computing_data_reduction 'CrystalClear (Rigaku/MSC Inc., 2006)'
_computing_structure_refinement 'SHELXL-2014/7 (Sheldrick, 2014)'
_diffrn_ambient_temperature 293(2)
_diffrn_detector_area_resol_mean 14.7059
_diffrn_measured_fraction_theta_full 1.000
_diffrn_measured_fraction_theta_max 1.000
_diffrn_measurement_device_type 'Mercury (2x2 bin mode)'
_diffrn_measurement_method dtprofit.ref
_diffrn_radiation_type MoK\a
_diffrn_radiation_wavelength 0.71073
_diffrn_reflns_av_R_equivalents 0.0296
_diffrn_reflns_av_unetI/netI 0.0156
_diffrn_reflns_Laue_measured_fraction_full 1.000
_diffrn_reflns_Laue_measured_fraction_max 1.000
_diffrn_reflns_limit_h_max 11
_diffrn_reflns_limit_h_min -10
_diffrn_reflns_limit_k_max 12
_diffrn_reflns_limit_k_min -13
_diffrn_reflns_limit_l_max 28
_diffrn_reflns_limit_l_min -28
_diffrn_reflns_number 26961
_diffrn_reflns_point_group_measured_fraction_full 1.000
_diffrn_reflns_point_group_measured_fraction_max 1.000
_diffrn_reflns_theta_full 25.242
_diffrn_reflns_theta_max 27.495
_diffrn_reflns_theta_min 1.840
_exptl_absorpt_coefficient_mu 1.604
_exptl_absorpt_correction_T_max 1.0000
_exptl_absorpt_correction_T_min 0.6509
_exptl_absorpt_correction_type multi-scan
_exptl_crystal_colour Colorless
_exptl_crystal_density_diffrn 1.630
_exptl_crystal_description Prism
_exptl_crystal_F_000 992
_exptl_crystal_size_max 0.700
_exptl_crystal_size_mid 0.250
_exptl_crystal_size_min 0.250
_refine_diff_density_max 0.430
_refine_diff_density_min -0.425
_refine_diff_density_rms 0.073
_refine_ls_extinction_method none
_refine_ls_goodness_of_fit_ref 1.154
_refine_ls_hydrogen_treatment mixed
_refine_ls_matrix_type full
_refine_ls_number_parameters 270
_refine_ls_number_reflns 4676
_refine_ls_number_restraints 0
_refine_ls_restrained_S_all 1.154
_refine_ls_R_factor_all 0.0301
_refine_ls_R_factor_gt 0.0247
_refine_ls_shift/su_max 0.002
_refine_ls_shift/su_mean 0.000
_refine_ls_structure_factor_coef Fsqd
_refine_ls_weighting_details 'w=1/[\s^2^(Fo^2^)+(0.0408P)^2^+0.5576P] where P=(Fo^2^+2Fc^2^)/3'
_refine_ls_weighting_scheme calc
_refine_ls_wR_factor_gt 0.0750
_refine_ls_wR_factor_ref 0.0783
_reflns_Friedel_coverage 0.000
_reflns_number_gt 4084
_reflns_number_total 4676
_reflns_threshold_expression 'I > 2\s(I)'
_cod_data_source_file d1ob00055a2.cif
_cod_data_source_block 200915
_cod_depositor_comments
;
The following automatic conversions were performed:

data item '_exptl_absorpt_correction_type' value 'Multi-scan' was
changed to 'multi-scan' in accordance with the
/home/data/users/saulius/crontab/automatic-downloads/rss-feeds/RSC/lib/dictionaries/cif_core.dic
dictionary named 'cif_core.dic' version 2.4.2 last updated on
2011-04-26.

Automatic conversion script
Id: cif_fix_values 7556 2019-12-06 15:28:31Z antanas 

 Adding full bibliography for 7157903--7157904.cif.
;
_cod_original_sg_symbol_H-M 'P 21/c'
_cod_database_code 7157904
_shelx_shelxl_version_number 2014/7
_shelx_space_group_comment
;
The symmetry employed for this shelxl refinement is uniquely defined
by the following loop, which should always be used as a source of
symmetry information in preference to the above space-group names.
They are only intended as comments.
;
_shelx_estimated_absorpt_t_min 0.400
_shelx_estimated_absorpt_t_max 0.690

loop_
_space_group_symop_operation_xyz
'x, y, z'
'-x, y+1/2, -z+1/2'
'-x, -y, -z'
'x, -y-1/2, z-1/2'

loop_
_atom_site_label
_atom_site_type_symbol
_atom_site_fract_x
_atom_site_fract_y
_atom_site_fract_z
_atom_site_U_iso_or_equiv
_atom_site_adp_type
_atom_site_occupancy
_atom_site_site_symmetry_order
_atom_site_calc_flag
_atom_site_refinement_flags_posn
_atom_site_refinement_flags_adp
_atom_site_refinement_flags_occupancy
_atom_site_disorder_assembly
_atom_site_disorder_group
I1 I 0.59468(2) 0.89041(2) 0.80121(2) 0.04781(7) Uani 1 1 d . . . . .
O1 O 0.5514(2) 0.69582(19) 0.73606(8) 0.0617(5) Uani 1 1 d . . . . .
O2 O 0.6759(2) 0.5249(2) 0.70641(10) 0.0713(6) Uani 1 1 d . . . . .
O3 O 0.70578(17) 0.81247(15) 0.93563(7) 0.0424(3) Uani 1 1 d . . . . .
O4 O 0.8282(3) 1.05449(18) 1.03947(8) 0.0638(5) Uani 1 1 d . . . . .
N1 N 0.7496(2) 0.9365(2) 0.95682(9) 0.0472(5) Uani 1 1 d . . . . .
C1 C 0.6673(3) 0.6279(3) 0.73502(12) 0.0519(6) Uani 1 1 d . . . . .
C2 C 0.8076(3) 0.6796(2) 0.77108(10) 0.0460(5) Uani 1 1 d . . . . .
C3 C 0.8064(3) 0.7960(2) 0.80324(10) 0.0438(5) Uani 1 1 d . . . . .
C4 C 0.9430(3) 0.6139(3) 0.77284(13) 0.0554(6) Uani 1 1 d . . . . .
H4 H 0.9466 0.5346 0.7527 0.067 Uiso 1 1 calc R U . . .
C5 C 1.0728(3) 0.6639(4) 0.80399(12) 0.0634(7) Uani 1 1 d . . . . .
H5 H 1.1628 0.6187 0.8045 0.076 Uiso 1 1 calc R U . . .
C6 C 1.0683(3) 0.7816(3) 0.83436(13) 0.0618(7) Uani 1 1 d . . . . .
H6 H 1.1559 0.8161 0.8547 0.074 Uiso 1 1 calc R U . . .
C7 C 0.9351(3) 0.8476(3) 0.83460(12) 0.0530(6) Uani 1 1 d . . . . .
H7 H 0.9316 0.9259 0.8556 0.064 Uiso 1 1 calc R U . . .
H7A H 0.737(3) 1.118(2) 0.9392(13) 0.047(7) Uiso 1 1 d . . . . .
C8 C 0.6678(3) 1.0435(2) 0.86064(12) 0.0539(6) Uani 1 1 d . . . . .
C9 C 0.7184(3) 1.0412(2) 0.91854(12) 0.0493(6) Uani 1 1 d . . . . .
C10 C 0.5607(3) 0.7821(2) 0.95386(12) 0.0527(6) Uani 1 1 d . . . . .
H10 H 0.4878 0.8471 0.9379 0.063 Uiso 1 1 calc R U . . .
H10A H 0.5661 0.7829 0.9976 0.063 Uiso 1 1 calc R U . . .
C11 C 0.5141(3) 0.6500(2) 0.93015(10) 0.0434(5) Uani 1 1 d . . . . .
C12 C 0.3782(3) 0.6021(3) 0.94309(15) 0.0646(8) Uani 1 1 d . . . . .
H12 H 0.3184 0.6519 0.9656 0.078 Uiso 1 1 calc R U . . .
C13 C 0.3308(4) 0.4804(3) 0.92270(15) 0.0775(10) Uani 1 1 d . . . . .
H13 H 0.2399 0.4479 0.9324 0.093 Uiso 1 1 calc R U . . .
H13A H 0.653(4) 1.125(3) 0.8422(15) 0.071(10) Uiso 1 1 d . . . . .
C14 C 0.4147(4) 0.4068(3) 0.88867(14) 0.0624(7) Uani 1 1 d . . . . .
H14 H 0.3811 0.3249 0.8749 0.075 Uiso 1 1 calc R U . . .
C15 C 0.5486(3) 0.4538(3) 0.87487(13) 0.0600(7) Uani 1 1 d . . . . .
H15 H 0.6061 0.4042 0.8513 0.072 Uiso 1 1 calc R U . . .
C16 C 0.5988(3) 0.5747(3) 0.89577(14) 0.0570(6) Uani 1 1 d . . . . .
H16 H 0.6908 0.6056 0.8866 0.068 Uiso 1 1 calc R U . . .
C17 C 0.8214(3) 0.9485(2) 1.01524(10) 0.0462(5) Uani 1 1 d . . . . .
C18 C 0.8940(2) 0.8304(2) 1.04456(10) 0.0426(5) Uani 1 1 d . . . . .
C19 C 0.9006(3) 0.8213(2) 1.10704(10) 0.0467(5) Uani 1 1 d . . . . .
H19 H 0.8508 0.8823 1.1283 0.056 Uiso 1 1 calc R U . . .
C20 C 0.9809(3) 0.7219(3) 1.13754(12) 0.0562(6) Uani 1 1 d . . . . .
H20 H 0.9834 0.7149 1.1792 0.067 Uiso 1 1 calc R U . . .
C21 C 1.0576(3) 0.6329(3) 1.10620(14) 0.0578(7) Uani 1 1 d . . . . .
H21 H 1.1123 0.5663 1.1269 0.069 Uiso 1 1 calc R U . . .
C22 C 1.0533(3) 0.6427(3) 1.04440(13) 0.0535(6) Uani 1 1 d . . . . .
H22 H 1.1063 0.5832 1.0236 0.064 Uiso 1 1 calc R U . . .
C23 C 0.9709(3) 0.7400(3) 1.01322(11) 0.0483(5) Uani 1 1 d . . . . .
H23 H 0.9667 0.7451 0.9714 0.058 Uiso 1 1 calc R U . . .

loop_
_atom_site_aniso_label
_atom_site_aniso_U_11
_atom_site_aniso_U_22
_atom_site_aniso_U_33
_atom_site_aniso_U_23
_atom_site_aniso_U_13
_atom_site_aniso_U_12
I1 0.05325(11) 0.04239(11) 0.04403(11) -0.00158(6) -0.00986(7) -0.00062(6)
O1 0.0636(11) 0.0581(11) 0.0585(11) -0.0140(9) -0.0130(9) -0.0038(9)
O2 0.0738(13) 0.0619(13) 0.0786(14) -0.0286(11) 0.0111(11) -0.0131(10)
O3 0.0455(8) 0.0359(8) 0.0449(8) -0.0059(6) 0.0023(6) -0.0134(6)
O4 0.0965(15) 0.0446(10) 0.0481(10) -0.0092(8) 0.0003(9) -0.0141(10)
N1 0.0587(12) 0.0360(10) 0.0444(10) -0.0046(8) -0.0041(9) -0.0149(9)
C1 0.0648(16) 0.0479(14) 0.0428(13) -0.0052(10) 0.0053(11) -0.0134(12)
C2 0.0578(13) 0.0411(12) 0.0388(11) 0.0021(9) 0.0047(10) -0.0066(10)
C3 0.0500(12) 0.0417(12) 0.0386(11) 0.0031(9) 0.0011(9) -0.0038(10)
C4 0.0681(17) 0.0496(15) 0.0490(14) 0.0007(11) 0.0085(12) 0.0002(12)
C5 0.0557(15) 0.074(2) 0.0599(17) 0.0033(14) 0.0040(13) 0.0078(14)
C6 0.0517(14) 0.0735(19) 0.0583(16) -0.0038(14) -0.0019(12) -0.0090(13)
C7 0.0556(14) 0.0519(14) 0.0501(13) -0.0021(11) 0.0004(11) -0.0089(12)
C8 0.0691(16) 0.0328(13) 0.0556(14) -0.0006(11) -0.0108(12) -0.0009(11)
C9 0.0578(14) 0.0353(12) 0.0522(13) -0.0038(10) -0.0045(11) -0.0065(10)
C10 0.0489(13) 0.0481(14) 0.0628(15) -0.0117(12) 0.0138(11) -0.0126(11)
C11 0.0419(11) 0.0438(12) 0.0438(12) -0.0009(10) 0.0023(9) -0.0105(10)
C12 0.0499(14) 0.072(2) 0.0744(19) -0.0204(14) 0.0191(13) -0.0196(13)
C13 0.0623(17) 0.083(2) 0.090(2) -0.0216(18) 0.0234(16) -0.0397(17)
C14 0.0689(18) 0.0515(16) 0.0653(17) -0.0088(12) 0.0019(14) -0.0264(13)
C15 0.0626(16) 0.0498(16) 0.0681(17) -0.0116(13) 0.0101(13) -0.0104(13)
C16 0.0487(14) 0.0494(14) 0.0749(18) -0.0085(13) 0.0153(13) -0.0140(11)
C17 0.0523(13) 0.0443(13) 0.0416(11) -0.0046(10) 0.0045(10) -0.0158(10)
C18 0.0419(11) 0.0429(12) 0.0423(11) -0.0026(10) 0.0019(9) -0.0145(10)
C19 0.0519(13) 0.0475(14) 0.0411(11) -0.0049(10) 0.0068(10) -0.0090(10)
C20 0.0625(15) 0.0591(16) 0.0466(13) 0.0017(12) 0.0046(11) -0.0072(13)
C21 0.0508(14) 0.0577(16) 0.0639(17) 0.0071(13) 0.0026(12) -0.0050(12)
C22 0.0442(12) 0.0563(15) 0.0612(15) -0.0057(12) 0.0117(11) -0.0071(11)
C23 0.0452(12) 0.0573(15) 0.0431(12) -0.0058(11) 0.0087(9) -0.0151(11)

loop_
_atom_type_symbol
_atom_type_description
_atom_type_scat_dispersion_real
_atom_type_scat_dispersion_imag
_atom_type_scat_source
C C 0.0033 0.0016 'International Tables Vol C Tables 4.2.6.8 and 6.1.1.4'
H H 0.0000 0.0000 'International Tables Vol C Tables 4.2.6.8 and 6.1.1.4'
I I -0.4742 1.8119 'International Tables Vol C Tables 4.2.6.8 and 6.1.1.4'
N N 0.0061 0.0033 'International Tables Vol C Tables 4.2.6.8 and 6.1.1.4'
O O 0.0106 0.0060 'International Tables Vol C Tables 4.2.6.8 and 6.1.1.4'

loop_
_geom_angle_atom_site_label_1
_geom_angle_atom_site_label_2
_geom_angle_atom_site_label_3
_geom_angle
_geom_angle_site_symmetry_1
_geom_angle_site_symmetry_3
_geom_angle_publ_flag
C8 I1 C3 96.48(10) . . ?
C8 I1 O1 170.41(9) . . ?
C3 I1 O1 74.01(8) . . ?
C1 O1 I1 112.63(16) . . ?
N1 O3 C10 109.17(17) . . ?
C9 N1 C17 123.4(2) . . ?
C9 N1 O3 117.98(18) . . ?
C17 N1 O3 118.63(19) . . ?
O2 C1 O1 125.7(3) . . ?
O2 C1 C2 118.3(3) . . ?
O1 C1 C2 116.0(2) . . ?
C4 C2 C3 117.4(2) . . ?
C4 C2 C1 121.3(2) . . ?
C3 C2 C1 121.2(2) . . ?
C7 C3 C2 122.0(2) . . ?
C7 C3 I1 121.95(19) . . ?
C2 C3 I1 116.03(17) . . ?
C5 C4 C2 121.3(3) . . ?
C4 C5 C6 119.7(3) . . ?
C7 C6 C5 120.3(3) . . ?
C6 C7 C3 119.1(3) . . ?
C9 C8 I1 130.5(2) . . ?
C8 C9 N1 130.0(2) . . ?
O3 C10 C11 108.64(19) . . ?
C12 C11 C16 118.6(2) . . ?
C12 C11 C10 117.8(2) . . ?
C16 C11 C10 123.6(2) . . ?
C13 C12 C11 120.0(3) . . ?
C14 C13 C12 121.1(3) . . ?
C13 C14 C15 119.5(3) . . ?
C14 C15 C16 120.2(3) . . ?
C11 C16 C15 120.6(2) . . ?
O4 C17 N1 119.4(2) . . ?
O4 C17 C18 122.4(2) . . ?
N1 C17 C18 118.1(2) . . ?
C19 C18 C23 119.6(2) . . ?
C19 C18 C17 117.4(2) . . ?
C23 C18 C17 122.5(2) . . ?
C20 C19 C18 120.1(2) . . ?
C19 C20 C21 120.0(3) . . ?
C22 C21 C20 120.1(3) . . ?
C21 C22 C23 120.4(3) . . ?
C22 C23 C18 119.7(2) . . ?

loop_
_geom_bond_atom_site_label_1
_geom_bond_atom_site_label_2
_geom_bond_distance
_geom_bond_site_symmetry_2
_geom_bond_publ_flag
I1 C8 2.106(2) . ?
I1 C3 2.128(2) . ?
I1 O1 2.4679(18) . ?
O1 C1 1.254(3) . ?
O2 C1 1.239(3) . ?
O3 N1 1.395(2) . ?
O3 C10 1.444(3) . ?
O4 C17 1.210(3) . ?
N1 C9 1.378(3) . ?
N1 C17 1.388(3) . ?
C1 C2 1.508(4) . ?
C2 C4 1.386(4) . ?
C2 C3 1.391(3) . ?
C3 C7 1.383(3) . ?
C4 C5 1.383(4) . ?
C5 C6 1.384(4) . ?
C6 C7 1.374(4) . ?
C8 C9 1.317(3) . ?
C10 C11 1.493(3) . ?
C11 C12 1.377(4) . ?
C11 C16 1.378(4) . ?
C12 C13 1.376(4) . ?
C13 C14 1.358(5) . ?
C14 C15 1.363(4) . ?
C15 C16 1.379(4) . ?
C17 C18 1.487(4) . ?
C18 C19 1.390(3) . ?
C18 C23 1.391(3) . ?
C19 C20 1.378(4) . ?
C20 C21 1.381(4) . ?
C21 C22 1.377(4) . ?
C22 C23 1.378(4) . ?

loop_
_geom_torsion_atom_site_label_1
_geom_torsion_atom_site_label_2
_geom_torsion_atom_site_label_3
_geom_torsion_atom_site_label_4
_geom_torsion
_geom_torsion_site_symmetry_1
_geom_torsion_site_symmetry_2
_geom_torsion_site_symmetry_3
_geom_torsion_site_symmetry_4
_geom_torsion_publ_flag
C10 O3 N1 C9 -94.3(3) . . . . ?
C10 O3 N1 C17 85.3(3) . . . . ?
I1 O1 C1 O2 179.3(2) . . . . ?
I1 O1 C1 C2 -2.0(3) . . . . ?
O2 C1 C2 C4 -0.4(4) . . . . ?
O1 C1 C2 C4 -179.2(2) . . . . ?
O2 C1 C2 C3 178.7(2) . . . . ?
O1 C1 C2 C3 -0.1(4) . . . . ?
C4 C2 C3 C7 1.8(4) . . . . ?
C1 C2 C3 C7 -177.4(2) . . . . ?
C4 C2 C3 I1 -178.31(18) . . . . ?
C1 C2 C3 I1 2.5(3) . . . . ?
C3 C2 C4 C5 -1.7(4) . . . . ?
C1 C2 C4 C5 177.4(2) . . . . ?
C2 C4 C5 C6 0.3(4) . . . . ?
C4 C5 C6 C7 1.2(4) . . . . ?
C5 C6 C7 C3 -1.1(4) . . . . ?
C2 C3 C7 C6 -0.4(4) . . . . ?
I1 C3 C7 C6 179.7(2) . . . . ?
I1 C8 C9 N1 5.6(5) . . . . ?
C17 N1 C9 C8 171.2(3) . . . . ?
O3 N1 C9 C8 -9.2(4) . . . . ?
N1 O3 C10 C11 179.18(19) . . . . ?
O3 C10 C11 C12 179.5(2) . . . . ?
O3 C10 C11 C16 -1.1(4) . . . . ?
C16 C11 C12 C13 1.1(5) . . . . ?
C10 C11 C12 C13 -179.4(3) . . . . ?
C11 C12 C13 C14 -1.4(6) . . . . ?
C12 C13 C14 C15 0.5(6) . . . . ?
C13 C14 C15 C16 0.5(5) . . . . ?
C12 C11 C16 C15 -0.1(4) . . . . ?
C10 C11 C16 C15 -179.5(3) . . . . ?
C14 C15 C16 C11 -0.8(5) . . . . ?
C9 N1 C17 O4 17.2(4) . . . . ?
O3 N1 C17 O4 -162.4(2) . . . . ?
C9 N1 C17 C18 -159.8(2) . . . . ?
O3 N1 C17 C18 20.6(3) . . . . ?
O4 C17 C18 C19 33.3(3) . . . . ?
N1 C17 C18 C19 -149.8(2) . . . . ?
O4 C17 C18 C23 -138.2(3) . . . . ?
N1 C17 C18 C23 38.7(3) . . . . ?
C23 C18 C19 C20 -1.0(3) . . . . ?
C17 C18 C19 C20 -172.8(2) . . . . ?
C18 C19 C20 C21 1.4(4) . . . . ?
C19 C20 C21 C22 -0.4(4) . . . . ?
C20 C21 C22 C23 -0.9(4) . . . . ?
C21 C22 C23 C18 1.3(4) . . . . ?
C19 C18 C23 C22 -0.3(3) . . . . ?
C17 C18 C23 C22 171.0(2) . . . . ?
